data_4124619
loop_
_publ_author_name
'Sharma, Krishna'
'Wolstenhulme, Jamie R.'
'Painter, Phillip P.'
'Yeo, David'
'Grande-Carmona, Francisca'
'Johnston, Craig P.'
'Tantillo, Dean J.'
'Smith, Martin D.'

_publ_section_title
;
 Cation-Controlled Enantioselective and Diastereoselective Synthesis of
 Indolines: An Autoinductive Phase-Transfer Initiated 5-endo-trig Process.
;
_journal_issue 41
_journal_name_full 'Journal of the American Chemical Society'
_journal_page_first 13414
_journal_page_last 13424
_journal_paper_doi 10.1021/jacs.5b08834
_journal_volume 137
_journal_year 2015
_chemical_formula_moiety 'C24 H23 N1 O2'
_chemical_formula_sum 'C24 H23 N O2'
_chemical_formula_weight 357.45
_chemical_melting_point ?
_space_group_IT_number 14
_symmetry_cell_setting monoclinic
_symmetry_space_group_name_Hall '-P 2ybc'
_symmetry_space_group_name_H-M 'P 1 21/c 1'
_atom_sites_solution_hydrogens difmap
_atom_sites_solution_primary direct
_audit_creation_date 11-04-27
_audit_creation_method CRYSTALS_ver_14.21
_cell_angle_alpha 90
_cell_angle_beta 94.7782(6)
_cell_angle_gamma 90
_cell_formula_units_Z 8
_cell_length_a 9.8715(2)
_cell_length_b 15.2884(3)
_cell_length_c 25.8224(5)
_cell_measurement_reflns_used 8130
_cell_measurement_temperature 150
_cell_measurement_theta_max 27
_cell_measurement_theta_min 5
_cell_volume 3883.56(13)
_computing_cell_refinement 'DENZO/SCALEPACK (Otwinowski & Minor, 1997)'
_computing_data_collection 'COLLECT (Nonius, 2001).'
_computing_data_reduction 'DENZO/SCALEPACK (Otwinowski & Minor, 1997)'
_computing_molecular_graphics 'CAMERON (Watkin et al., 1996)'
_computing_publication_material 'CRYSTALS (Betteridge et al., 2003)'
_computing_structure_refinement 'CRYSTALS (Betteridge et al., 2003)'
_computing_structure_solution 'SIR92 (Altomare et al., 1994)'
_diffrn_ambient_temperature 150
_diffrn_measured_fraction_theta_full 0.986
_diffrn_measured_fraction_theta_max 0.984
_diffrn_measurement_device Area
_diffrn_measurement_device_type 'Nonius KappaCCD'
_diffrn_measurement_method \w
_diffrn_radiation_monochromator graphite
_diffrn_radiation_type 'Mo K\a'
_diffrn_radiation_wavelength 0.71073
_diffrn_reflns_av_R_equivalents 0.032
_diffrn_reflns_limit_h_max 12
_diffrn_reflns_limit_h_min -12
_diffrn_reflns_limit_k_max 19
_diffrn_reflns_limit_k_min -13
_diffrn_reflns_limit_l_max 33
_diffrn_reflns_limit_l_min -33
_diffrn_reflns_number 32816
_diffrn_reflns_theta_full 26.948
_diffrn_reflns_theta_max 27.498
_diffrn_reflns_theta_min 5.104
_diffrn_standards_number 0
_exptl_absorpt_coefficient_mu 0.077
_exptl_absorpt_correction_T_max 0.97
_exptl_absorpt_correction_T_min 0.86
_exptl_absorpt_correction_type multi-scan
_exptl_absorpt_process_details 'DENZO/SCALEPACK (Otwinowski & Minor, 1997)'
_exptl_crystal_colour colourless
_exptl_crystal_density_diffrn 1.223
_exptl_crystal_density_meas ?
_exptl_crystal_density_method 'not measured'
_exptl_crystal_description block
_exptl_crystal_F_000 1520
_exptl_crystal_size_max 0.400
_exptl_crystal_size_mid 0.400
_exptl_crystal_size_min 0.400
_refine_diff_density_max 0.33
_refine_diff_density_min -0.30
_refine_ls_extinction_method None
_refine_ls_goodness_of_fit_ref 0.9373
_refine_ls_hydrogen_treatment constr
_refine_ls_matrix_type full
_refine_ls_number_parameters 487
_refine_ls_number_reflns 5774
_refine_ls_number_restraints 0
_refine_ls_R_factor_all 0.0697
_refine_ls_R_factor_gt 0.0482
_refine_ls_shift/su_max 0.0005054
_refine_ls_shift/su_mean 0.0000657
_refine_ls_structure_factor_coef Fsqd
_refine_ls_weighting_details
;
 Method, part 1, Chebychev polynomial, (Watkin, 1994, Prince, 1982) 
 [weight] = 1.0/[A~0~*T~0~(x)+A~1~*T~1~(x) ... +A~n-1~]*T~n-1~(x)] 
 where A~i~ are the Chebychev coefficients listed below and x= Fcalc/Fmax 
 Method = Robust Weighting (Prince, 1982) 
 W = [weight] * [1-(deltaF/6*sigmaF)^2^]^2^ 
 A~i~ are: 
 16.5 24.1 11.8 3.01 
;
_refine_ls_weighting_scheme calc
_refine_ls_wR_factor_all 0.1136
_refine_ls_wR_factor_gt 0.0998
_refine_ls_wR_factor_ref 0.1136
_reflns_limit_h_max 12
_reflns_limit_h_min -12
_reflns_limit_k_max 19
_reflns_limit_k_min 0
_reflns_limit_l_max 33
_reflns_limit_l_min 0
_reflns_number_gt 4446
_reflns_number_total 8771
_reflns_threshold_expression I>2.0\s(I)
_oxford_diffrn_Wilson_B_factor 2.31
_oxford_diffrn_Wilson_scale 10.23
_oxford_refine_ls_r_factor_ref 0.0697
_oxford_refine_ls_scale 0.3436(4)
_oxford_reflns_number_all 5774
_oxford_reflns_threshold_expression_ref I>-3.0\s(I)
_oxford_structure_analysis_title 009cps10
_cod_data_source_file ja5b08834_si_003.cif
_cod_data_source_block 4
_cod_depositor_comments
;
The following automatic conversions were performed:

'_chemical_melting_point' value 'not measured' was changed to '?' -
the value is undefined or not given.

'_symmetry_cell_setting' value 'Monoclinic' changed to 'monoclinic'
according to
/usr/data/users/saulius/crontab/automatic-downloads/rss-feeds/ACS/lib/dictionaries/cif_core.dic
dictionary named 'cif_core.dic' version 2.4.2 from 2011-04-26.

'_atom_sites_solution_primary' value 'Direct' changed to 'direct'
according to
/usr/data/users/saulius/crontab/automatic-downloads/rss-feeds/ACS/lib/dictionaries/cif_core.dic
dictionary named 'cif_core.dic' version 2.4.2 from 2011-04-26.

'_exptl_crystal_density_meas' value 'not measured' was changed to '?'
- the value is perceived as not measured.

Automatic conversion script
Id: cif_fix_values 3271 2015-04-21 07:52:19Z andrius 

 Adding full bibliography for 4124616--4124619.cif.
;
_cod_original_sg_symbol_H-M 'P 1 21/c 1 '
_cod_original_formula_sum 'C24 H23 N1 O2'
_cod_database_code 4124619

loop_
_symmetry_equiv_pos_as_xyz
x,y,z
-x,-y,-z
-x,y+1/2,-z+1/2
x,-y+1/2,z+1/2

loop_
_atom_site_label
_atom_site_type_symbol
_atom_site_fract_x
_atom_site_fract_y
_atom_site_fract_z
_atom_site_U_iso_or_equiv
_atom_site_occupancy
_atom_site_adp_type
_atom_site_refinement_flags_posn
O1 O 0.81292(15) 0.60686(10) 0.79866(6) 0.0364 1.0000 Uani .
C2 C 0.8618(2) 0.62933(14) 0.84073(8) 0.0279 1.0000 Uani .
O3 O 0.79055(14) 0.64044(10) 0.88222(6) 0.0337 1.0000 Uani .
C4 C 0.6424(2) 0.63150(18) 0.87321(10) 0.0456 1.0000 Uani .
C5 C 0.5943(3) 0.6196(3) 0.92673(12) 0.0738 1.0000 Uani .
C6 C 0.5844(3) 0.7115(2) 0.84518(14) 0.0698 1.0000 Uani .
C7 C 1.0127(2) 0.64637(13) 0.85512(8) 0.0252 1.0000 Uani .
C8 C 1.0342(2) 0.73092(13) 0.88663(8) 0.0257 1.0000 Uani .
C9 C 1.1401(2) 0.73819(15) 0.92534(8) 0.0322 1.0000 Uani .
C10 C 1.1637(3) 0.81656(16) 0.95158(9) 0.0411 1.0000 Uani .
C11 C 1.0822(3) 0.88785(16) 0.93992(10) 0.0430 1.0000 Uani .
C12 C 0.9763(3) 0.88139(15) 0.90161(9) 0.0388 1.0000 Uani .
C13 C 0.9531(2) 0.80322(14) 0.87503(9) 0.0318 1.0000 Uani .
C14 C 1.0924(2) 0.64718(14) 0.80450(8) 0.0272 1.0000 Uani .
N15 N 1.22522(17) 0.60959(12) 0.82338(7) 0.0316 1.0000 Uani .
C16 C 1.2022(2) 0.54978(14) 0.86256(8) 0.0288 1.0000 Uani .
C17 C 1.0787(2) 0.56733(13) 0.88291(8) 0.0266 1.0000 Uani .
C18 C 1.0385(2) 0.51956(14) 0.92431(9) 0.0324 1.0000 Uani .
C19 C 1.1214(2) 0.45249(15) 0.94485(9) 0.0385 1.0000 Uani .
C20 C 1.2443(2) 0.43563(15) 0.92436(9) 0.0382 1.0000 Uani .
C21 C 1.2860(2) 0.48371(15) 0.88305(9) 0.0351 1.0000 Uani .
C22 C 1.1020(2) 0.73501(14) 0.77888(8) 0.0273 1.0000 Uani .
C23 C 0.9996(2) 0.76112(15) 0.74176(8) 0.0335 1.0000 Uani .
C24 C 1.0018(3) 0.84343(17) 0.71950(9) 0.0419 1.0000 Uani .
C25 C 1.1055(3) 0.90103(17) 0.73444(10) 0.0487 1.0000 Uani .
C26 C 1.2075(3) 0.87568(17) 0.77128(10) 0.0461 1.0000 Uani .
C27 C 1.2062(2) 0.79324(15) 0.79334(9) 0.0363 1.0000 Uani .
O101 O 0.69475(16) 0.71963(12) 0.67774(7) 0.0450 1.0000 Uani .
C102 C 0.6400(2) 0.69155(14) 0.63756(9) 0.0311 1.0000 Uani .
O103 O 0.70297(14) 0.67975(10) 0.59409(6) 0.0343 1.0000 Uani .
C104 C 0.8483(2) 0.70060(16) 0.59556(11) 0.0440 1.0000 Uani .
C105 C 0.8760(3) 0.71412(19) 0.53944(12) 0.0574 1.0000 Uani .
C106 C 0.9294(3) 0.6272(2) 0.62157(14) 0.0677 1.0000 Uani .
C107 C 0.4889(2) 0.66951(14) 0.62806(8) 0.0268 1.0000 Uani .
C108 C 0.4679(2) 0.58108(14) 0.60086(8) 0.0274 1.0000 Uani .
C113 C 0.5567(2) 0.51226(15) 0.61217(9) 0.0349 1.0000 Uani .
C112 C 0.5352(3) 0.43113(16) 0.58923(10) 0.0436 1.0000 Uani .
C111 C 0.4235(3) 0.41776(17) 0.55422(10) 0.0502 1.0000 Uani .
C110 C 0.3335(3) 0.48491(17) 0.54320(10) 0.0483 1.0000 Uani .
C109 C 0.3543(2) 0.56584(15) 0.56643(9) 0.0357 1.0000 Uani .
C117 C 0.4183(2) 0.74506(14) 0.59777(8) 0.0272 1.0000 Uani .
C116 C 0.3043(2) 0.77073(15) 0.62218(9) 0.0327 1.0000 Uani .
N115 N 0.28748(19) 0.71850(13) 0.66530(7) 0.0387 1.0000 Uani .
C114 C 0.4168(2) 0.67393(15) 0.68079(9) 0.0320 1.0000 Uani .
C122 C 0.3965(2) 0.58712(14) 0.70687(8) 0.0296 1.0000 Uani .
C123 C 0.4992(2) 0.55238(16) 0.74105(8) 0.0354 1.0000 Uani .
C124 C 0.4835(3) 0.47177(17) 0.76416(9) 0.0408 1.0000 Uani .
C125 C 0.3652(3) 0.42436(17) 0.75367(10) 0.0447 1.0000 Uani .
C126 C 0.2620(3) 0.45827(17) 0.71999(9) 0.0431 1.0000 Uani .
C127 C 0.2777(2) 0.53905(16) 0.69674(9) 0.0373 1.0000 Uani .
C121 C 0.2204(3) 0.83690(16) 0.60162(10) 0.0417 1.0000 Uani .
C120 C 0.2537(3) 0.87723(16) 0.55643(10) 0.0433 1.0000 Uani .
C119 C 0.3664(2) 0.85219(15) 0.53182(9) 0.0367 1.0000 Uani .
C118 C 0.4493(2) 0.78495(14) 0.55222(8) 0.0317 1.0000 Uani .
H41 H 0.6226 0.5787 0.8517 0.0545 1.0000 Uiso R
H53 H 0.4975 0.6123 0.9231 0.1102 1.0000 Uiso R
H52 H 0.6169 0.6719 0.9473 0.1102 1.0000 Uiso R
H51 H 0.6363 0.5688 0.9438 0.1110 1.0000 Uiso R
H61 H 0.4870 0.7053 0.8404 0.1047 1.0000 Uiso R
H62 H 0.6062 0.7629 0.8662 0.1040 1.0000 Uiso R
H63 H 0.6230 0.7175 0.8115 0.1045 1.0000 Uiso R
H91 H 1.1955 0.6891 0.9340 0.0390 1.0000 Uiso R
H101 H 1.2379 0.8203 0.9777 0.0498 1.0000 Uiso R
H111 H 1.0978 0.9422 0.9575 0.0522 1.0000 Uiso R
H121 H 0.9195 0.9305 0.8933 0.0468 1.0000 Uiso R
H131 H 0.8794 0.7985 0.8487 0.0384 1.0000 Uiso R
H141 H 1.0449 0.6064 0.7795 0.0329 1.0000 Uiso R
H181 H 0.9534 0.5329 0.9379 0.0379 1.0000 Uiso R
H191 H 1.0938 0.4188 0.9731 0.0465 1.0000 Uiso R
H201 H 1.3014 0.3885 0.9387 0.0464 1.0000 Uiso R
H211 H 1.3693 0.4717 0.8687 0.0415 1.0000 Uiso R
H231 H 0.9267 0.7224 0.7322 0.0399 1.0000 Uiso R
H241 H 0.9317 0.8609 0.6939 0.0516 1.0000 Uiso R
H251 H 1.1070 0.9583 0.7196 0.0591 1.0000 Uiso R
H261 H 1.2790 0.9154 0.7815 0.0564 1.0000 Uiso R
H271 H 1.2767 0.7763 0.8188 0.0432 1.0000 Uiso R
H1041 H 0.8638 0.7563 0.6152 0.0519 1.0000 Uiso R
H1051 H 0.9698 0.7313 0.5377 0.0852 1.0000 Uiso R
H1053 H 0.8160 0.7607 0.5233 0.0862 1.0000 Uiso R
H1052 H 0.8593 0.6597 0.5200 0.0855 1.0000 Uiso R
H1062 H 1.0248 0.6412 0.6233 0.1016 1.0000 Uiso R
H1061 H 0.9022 0.6161 0.6567 0.1006 1.0000 Uiso R
H1063 H 0.9131 0.5743 0.6017 0.1015 1.0000 Uiso R
H1131 H 0.6344 0.5214 0.6363 0.0423 1.0000 Uiso R
H1121 H 0.5954 0.3845 0.5970 0.0513 1.0000 Uiso R
H1111 H 0.4071 0.3628 0.5390 0.0604 1.0000 Uiso R
H1101 H 0.2561 0.4757 0.5196 0.0582 1.0000 Uiso R
H1091 H 0.2917 0.6118 0.5592 0.0432 1.0000 Uiso R
H1141 H 0.4736 0.7121 0.7047 0.0379 1.0000 Uiso R
H1231 H 0.5803 0.5850 0.7484 0.0425 1.0000 Uiso R
H1241 H 0.5549 0.4489 0.7874 0.0487 1.0000 Uiso R
H1251 H 0.3545 0.3683 0.7697 0.0538 1.0000 Uiso R
H1261 H 0.1798 0.4271 0.7129 0.0521 1.0000 Uiso R
H1271 H 0.2057 0.5618 0.6740 0.0445 1.0000 Uiso R
H1211 H 0.1419 0.8536 0.6183 0.0497 1.0000 Uiso R
H1201 H 0.1987 0.9237 0.5418 0.0523 1.0000 Uiso R
H1191 H 0.3882 0.8808 0.5011 0.0435 1.0000 Uiso R
H1181 H 0.5272 0.7667 0.5356 0.0379 1.0000 Uiso R
H151 H 1.2810 0.5937 0.8004 0.0389 1.0000 Uiso R
H1151 H 0.2386 0.7385 0.6894 0.0472 1.0000 Uiso R

loop_
_atom_site_aniso_label
_atom_site_aniso_U_11
_atom_site_aniso_U_22
_atom_site_aniso_U_33
_atom_site_aniso_U_23
_atom_site_aniso_U_13
_atom_site_aniso_U_12
O1 0.0287(8) 0.0454(10) 0.0342(9) -0.0099(7) -0.0030(7) -0.0028(7)
C2 0.0275(11) 0.0251(11) 0.0310(13) -0.0041(9) 0.0022(10) 0.0001(9)
O3 0.0223(8) 0.0435(9) 0.0360(9) -0.0078(7) 0.0063(6) -0.0032(7)
C4 0.0211(12) 0.0605(17) 0.0561(17) -0.0203(13) 0.0092(11) -0.0083(12)
C5 0.0394(16) 0.115(3) 0.071(2) -0.035(2) 0.0285(15) -0.0269(17)
C6 0.0331(15) 0.073(2) 0.101(3) -0.0271(19) -0.0072(15) 0.0170(15)
C7 0.0217(11) 0.0289(11) 0.0251(11) -0.0022(9) 0.0021(8) 0.0002(9)
C8 0.0237(11) 0.0290(12) 0.0252(11) -0.0027(9) 0.0071(9) -0.0036(9)
C9 0.0305(12) 0.0353(12) 0.0306(12) -0.0023(10) 0.0016(9) -0.0014(10)
C10 0.0437(14) 0.0476(15) 0.0311(13) -0.0070(11) -0.0017(11) -0.0095(12)
C11 0.0569(16) 0.0343(14) 0.0379(14) -0.0097(11) 0.0044(12) -0.0098(12)
C12 0.0472(15) 0.0287(12) 0.0413(14) -0.0024(10) 0.0078(11) 0.0023(11)
C13 0.0321(12) 0.0307(12) 0.0327(12) -0.0012(10) 0.0026(9) -0.0012(10)
C14 0.0264(11) 0.0311(12) 0.0241(12) -0.0034(9) 0.0025(9) 0.0012(9)
N15 0.0264(10) 0.0384(11) 0.0309(10) 0.0036(8) 0.0085(8) 0.0071(8)
C16 0.0270(11) 0.0293(12) 0.0305(12) -0.0017(9) 0.0037(9) 0.0024(9)
C17 0.0260(11) 0.0262(11) 0.0275(12) -0.0031(9) 0.0020(9) -0.0003(9)
C18 0.0286(12) 0.0337(12) 0.0358(13) -0.0007(10) 0.0073(10) 0.0005(10)
C19 0.0460(14) 0.0371(13) 0.0326(13) 0.0061(10) 0.0054(11) 0.0029(11)
C20 0.0404(14) 0.0342(13) 0.0393(14) 0.0040(11) -0.0003(11) 0.0068(11)
C21 0.0307(12) 0.0392(13) 0.0359(13) -0.0006(10) 0.0056(10) 0.0081(10)
C22 0.0250(11) 0.0311(12) 0.0267(12) -0.0023(9) 0.0075(9) 0.0028(9)
C23 0.0312(12) 0.0414(13) 0.0285(12) 0.0001(10) 0.0063(9) 0.0030(10)
C24 0.0460(15) 0.0467(15) 0.0340(14) 0.0082(11) 0.0086(11) 0.0141(12)
C25 0.0654(18) 0.0367(14) 0.0474(16) 0.0106(12) 0.0245(14) 0.0092(13)
C26 0.0504(16) 0.0377(14) 0.0526(17) -0.0038(12) 0.0189(13) -0.0120(12)
C27 0.0306(12) 0.0426(14) 0.0363(14) -0.0003(11) 0.0059(10) -0.0030(11)
O101 0.0352(9) 0.0577(11) 0.0407(10) -0.0104(8) -0.0056(8) -0.0030(8)
C102 0.0308(12) 0.0280(11) 0.0338(13) -0.0027(10) -0.0007(10) 0.0038(10)
O103 0.0238(8) 0.0385(9) 0.0411(10) -0.0082(7) 0.0061(7) -0.0036(7)
C104 0.0252(12) 0.0388(14) 0.0684(18) -0.0186(13) 0.0068(12) -0.0038(11)
C105 0.0437(16) 0.0598(18) 0.073(2) -0.0254(15) 0.0293(14) -0.0156(14)
C106 0.0349(15) 0.0570(18) 0.109(3) -0.0191(18) -0.0085(16) 0.0135(14)
C107 0.0259(11) 0.0293(11) 0.0252(12) -0.0006(9) 0.0026(9) 0.0003(9)
C108 0.0287(11) 0.0300(12) 0.0241(11) 0.0005(9) 0.0047(9) -0.0008(9)
C113 0.0330(12) 0.0364(13) 0.0360(13) 0.0000(10) 0.0055(10) -0.0004(10)
C112 0.0503(15) 0.0304(13) 0.0516(16) -0.0007(11) 0.0141(12) 0.0051(11)
C111 0.0744(19) 0.0343(14) 0.0420(15) -0.0055(12) 0.0055(14) -0.0115(14)
C110 0.0639(18) 0.0415(15) 0.0363(14) 0.0016(11) -0.0149(12) -0.0112(13)
C109 0.0421(13) 0.0336(13) 0.0300(13) 0.0043(10) -0.0052(10) -0.0022(10)
C117 0.0264(11) 0.0265(11) 0.0286(12) -0.0026(9) 0.0015(9) -0.0007(9)
C116 0.0346(13) 0.0332(12) 0.0312(13) 0.0018(10) 0.0074(10) 0.0019(10)
N115 0.0386(11) 0.0445(12) 0.0350(11) 0.0050(9) 0.0156(9) 0.0130(9)
C114 0.0337(12) 0.0360(13) 0.0262(12) -0.0034(10) 0.0012(9) 0.0010(10)
C122 0.0316(12) 0.0377(13) 0.0199(11) -0.0016(9) 0.0039(9) 0.0018(10)
C123 0.0338(12) 0.0443(14) 0.0280(12) -0.0009(10) 0.0028(10) 0.0035(11)
C124 0.0441(15) 0.0483(15) 0.0302(13) 0.0062(11) 0.0051(11) 0.0152(12)
C125 0.0625(17) 0.0366(13) 0.0370(14) 0.0042(11) 0.0158(12) 0.0049(13)
C126 0.0491(15) 0.0448(15) 0.0362(14) -0.0020(11) 0.0076(12) -0.0131(12)
C127 0.0345(13) 0.0469(14) 0.0300(13) -0.0007(11) -0.0010(10) -0.0033(11)
C121 0.0395(14) 0.0448(14) 0.0425(15) 0.0040(12) 0.0133(11) 0.0131(11)
C120 0.0468(15) 0.0365(14) 0.0472(15) 0.0074(12) 0.0068(12) 0.0109(12)
C119 0.0409(14) 0.0367(13) 0.0332(13) 0.0048(10) 0.0066(11) 0.0038(11)
C118 0.0295(12) 0.0331(12) 0.0332(13) -0.0041(10) 0.0059(9) -0.0032(10)

loop_
_atom_type_symbol
_atom_type_scat_dispersion_real
_atom_type_scat_dispersion_imag
_atom_type_scat_Cromer_Mann_a1
_atom_type_scat_Cromer_Mann_b1
_atom_type_scat_Cromer_Mann_a2
_atom_type_scat_Cromer_Mann_b2
_atom_type_scat_Cromer_Mann_a3
_atom_type_scat_Cromer_Mann_b3
_atom_type_scat_Cromer_Mann_a4
_atom_type_scat_Cromer_Mann_b4
_atom_type_scat_Cromer_Mann_c
_atom_type_scat_source
C 0.0033 0.0016 2.3100 20.8439 1.0200 10.2075 1.5886 0.5687 0.8650 51.6512 0.2156 'International Tables Vol C 4.2.6.8 and 6.1.1.4'
H 0.0000 0.0000 0.4930 10.5109 0.3229 26.1257 0.1402 3.1424 0.0408 57.7998 0.0030 'International Tables Vol C 4.2.6.8 and 6.1.1.4'
N 0.0061 0.0033 12.2126 0.0057 3.1322 9.8933 2.0125 28.9975 1.1663 0.5826 -11.5290 'International Tables Vol C 4.2.6.8 and 6.1.1.4'
O 0.0106 0.0060 3.0485 13.2771 2.2868 5.7011 1.5463 0.3239 0.8670 32.9089 0.2508 'International Tables Vol C 4.2.6.8 and 6.1.1.4'

loop_
_geom_angle_atom_site_label_1
_geom_angle_atom_site_label_2
_geom_angle_atom_site_label_3
_geom_angle
_geom_angle_publ_flag
O1 C2 O3 124.12(19) yes
O1 C2 C7 125.37(19) yes
O3 C2 C7 110.48(17) yes
C2 O3 C4 116.34(17) yes
O3 C4 C5 104.6(2) yes
O3 C4 C6 109.5(2) yes
C5 C4 C6 113.6(3) yes
O3 C4 H41 108.2 no
C5 C4 H41 110.6 no
C6 C4 H41 110.1 no
C4 C5 H53 108.1 no
C4 C5 H52 108.9 no
H53 C5 H52 109.3 no
C4 C5 H51 111.0 no
H53 C5 H51 109.7 no
H52 C5 H51 109.8 no
C4 C6 H61 108.4 no
C4 C6 H62 109.3 no
H61 C6 H62 109.0 no
C4 C6 H63 109.8 no
H61 C6 H63 110.6 no
H62 C6 H63 109.7 no
C2 C7 C8 111.26(16) yes
C2 C7 C14 110.05(17) yes
C8 C7 C14 112.05(16) yes
C2 C7 C17 110.47(17) yes
C8 C7 C17 112.56(17) yes
C14 C7 C17 99.94(16) yes
C7 C8 C9 120.83(19) yes
C7 C8 C13 120.44(19) yes
C9 C8 C13 118.6(2) yes
C8 C9 C10 120.4(2) yes
C8 C9 H91 119.5 no
C10 C9 H91 120.0 no
C9 C10 C11 120.5(2) yes
C9 C10 H101 119.0 no
C11 C10 H101 120.5 no
C10 C11 C12 119.6(2) yes
C10 C11 H111 121.3 no
C12 C11 H111 119.1 no
C11 C12 C13 120.0(2) yes
C11 C12 H121 120.1 no
C13 C12 H121 119.9 no
C12 C13 C8 120.8(2) yes
C12 C13 H131 120.0 no
C8 C13 H131 119.1 no
C7 C14 N15 102.33(16) yes
C7 C14 C22 115.13(17) yes
N15 C14 C22 113.98(17) yes
C7 C14 H141 107.1 no
N15 C14 H141 109.3 no
C22 C14 H141 108.7 no
C14 N15 C16 107.49(16) yes
C14 N15 H151 118.3 no
C16 N15 H151 117.3 no
N15 C16 C17 110.33(18) yes
N15 C16 C21 128.86(19) yes
C17 C16 C21 120.7(2) yes
C7 C17 C16 109.18(18) yes
C7 C17 C18 130.19(19) yes
C16 C17 C18 120.5(2) yes
C17 C18 C19 119.2(2) yes
C17 C18 H181 119.2 no
C19 C18 H181 121.5 no
C18 C19 C20 119.8(2) yes
C18 C19 H191 119.7 no
C20 C19 H191 120.5 no
C19 C20 C21 121.4(2) yes
C19 C20 H201 119.5 no
C21 C20 H201 119.1 no
C20 C21 C16 118.4(2) yes
C20 C21 H211 121.5 no
C16 C21 H211 120.1 no
C14 C22 C23 119.37(19) yes
C14 C22 C27 121.78(19) yes
C23 C22 C27 118.7(2) yes
C22 C23 C24 120.7(2) yes
C22 C23 H231 119.5 no
C24 C23 H231 119.8 no
C23 C24 C25 120.1(2) yes
C23 C24 H241 120.4 no
C25 C24 H241 119.5 no
C24 C25 C26 119.6(2) yes
C24 C25 H251 120.6 no
C26 C25 H251 119.8 no
C25 C26 C27 120.5(2) yes
C25 C26 H261 119.6 no
C27 C26 H261 119.9 no
C22 C27 C26 120.4(2) yes
C22 C27 H271 119.6 no
C26 C27 H271 120.0 no
O101 C102 O103 124.2(2) yes
O101 C102 C107 125.2(2) yes
O103 C102 C107 110.52(18) yes
C102 O103 C104 118.05(18) yes
O103 C104 C105 105.1(2) yes
O103 C104 C106 109.4(2) yes
C105 C104 C106 113.4(2) yes
O103 C104 H1041 107.9 no
C105 C104 H1041 109.8 no
C106 C104 H1041 110.8 no
C104 C105 H1051 109.5 no
C104 C105 H1053 110.6 no
H1051 C105 H1053 108.9 no
C104 C105 H1052 109.9 no
H1051 C105 H1052 109.2 no
H1053 C105 H1052 108.8 no
C104 C106 H1062 109.7 no
C104 C106 H1061 111.4 no
H1062 C106 H1061 109.8 no
C104 C106 H1063 109.2 no
H1062 C106 H1063 109.3 no
H1061 C106 H1063 107.5 no
C102 C107 C108 111.18(17) yes
C102 C107 C117 108.20(17) yes
C108 C107 C117 113.20(17) yes
C102 C107 C114 110.71(17) yes
C108 C107 C114 112.20(17) yes
C117 C107 C114 100.87(16) yes
C107 C108 C113 121.04(19) yes
C107 C108 C109 120.82(19) yes
C113 C108 C109 118.0(2) yes
C108 C113 C112 121.3(2) yes
C108 C113 H1131 119.0 no
C112 C113 H1131 119.7 no
C113 C112 C111 119.9(2) yes
C113 C112 H1121 121.1 no
C111 C112 H1121 119.0 no
C112 C111 C110 119.5(2) yes
C112 C111 H1111 120.5 no
C110 C111 H1111 119.9 no
C111 C110 C109 120.6(2) yes
C111 C110 H1101 119.7 no
C109 C110 H1101 119.7 no
C108 C109 C110 120.6(2) yes
C108 C109 H1091 118.8 no
C110 C109 H1091 120.6 no
C107 C117 C116 109.41(18) yes
C107 C117 C118 130.15(19) yes
C116 C117 C118 120.4(2) yes
C117 C116 N115 110.83(19) yes
C117 C116 C121 120.9(2) yes
N115 C116 C121 128.2(2) yes
C116 N115 C114 108.94(17) yes
C116 N115 H1151 118.6 no
C114 N115 H1151 119.0 no
C107 C114 N115 103.10(17) yes
C107 C114 C122 115.48(17) yes
N115 C114 C122 112.60(18) yes
C107 C114 H1141 106.8 no
N115 C114 H1141 109.3 no
C122 C114 H1141 109.2 no
C114 C122 C123 120.1(2) yes
C114 C122 C127 121.5(2) yes
C123 C122 C127 118.4(2) yes
C122 C123 C124 120.7(2) yes
C122 C123 H1231 118.9 no
C124 C123 H1231 120.3 no
C123 C124 C125 120.4(2) yes
C123 C124 H1241 119.7 no
C125 C124 H1241 120.0 no
C124 C125 C126 119.5(2) yes
C124 C125 H1251 120.3 no
C126 C125 H1251 120.2 no
C125 C126 C127 120.1(2) yes
C125 C126 H1261 120.5 no
C127 C126 H1261 119.3 no
C122 C127 C126 120.8(2) yes
C122 C127 H1271 119.9 no
C126 C127 H1271 119.3 no
C116 C121 C120 118.2(2) yes
C116 C121 H1211 120.4 no
C120 C121 H1211 121.4 no
C121 C120 C119 121.5(2) yes
C121 C120 H1201 120.0 no
C119 C120 H1201 118.6 no
C120 C119 C118 120.1(2) yes
C120 C119 H1191 120.4 no
C118 C119 H1191 119.5 no
C119 C118 C117 118.9(2) yes
C119 C118 H1181 121.2 no
C117 C118 H1181 119.9 no

loop_
_geom_bond_atom_site_label_1
_geom_bond_atom_site_label_2
_geom_bond_distance
_geom_bond_publ_flag
O1 C2 1.201(2) yes
C2 O3 1.340(3) yes
C2 C7 1.527(3) yes
O3 C4 1.468(3) yes
C4 C5 1.509(4) yes
C4 C6 1.510(4) yes
C4 H41 0.990 no
C5 H53 0.958 no
C5 H52 0.975 no
C5 H51 0.969 no
C6 H61 0.963 no
C6 H62 0.968 no
C6 H63 0.983 no
C7 C8 1.533(3) yes
C7 C14 1.581(3) yes
C7 C17 1.524(3) yes
C8 C9 1.389(3) yes
C8 C13 1.383(3) yes
C9 C10 1.386(3) yes
C9 H91 0.944 no
C10 C11 1.373(4) yes
C10 H101 0.955 no
C11 C12 1.382(3) yes
C11 H111 0.952 no
C12 C13 1.388(3) yes
C12 H121 0.951 no
C13 H131 0.956 no
C14 N15 1.477(3) yes
C14 C22 1.503(3) yes
C14 H141 0.988 no
N15 C16 1.396(3) yes
N15 H151 0.878 no
C16 C17 1.393(3) yes
C16 C21 1.383(3) yes
C17 C18 1.380(3) yes
C18 C19 1.389(3) yes
C18 H181 0.959 no
C19 C20 1.387(3) yes
C19 H191 0.951 no
C20 C21 1.386(3) yes
C20 H201 0.969 no
C21 H211 0.948 no
C22 C23 1.392(3) yes
C22 C27 1.388(3) yes
C23 C24 1.384(3) yes
C23 H231 0.948 no
C24 C25 1.380(4) yes
C24 H241 0.955 no
C25 C26 1.382(4) yes
C25 H251 0.956 no
C26 C27 1.384(3) yes
C26 H261 0.952 no
C27 H271 0.953 no
O101 C102 1.208(3) yes
C102 O103 1.340(3) yes
C102 C107 1.529(3) yes
O103 C104 1.467(3) yes
C104 C105 1.511(4) yes
C104 C106 1.504(4) yes
C104 H1041 0.996 no
C105 H1051 0.967 no
C105 H1053 0.995 no
C105 H1052 0.979 no
C106 H1062 0.964 no
C106 H1061 0.982 no
C106 H1063 0.964 no
C107 C108 1.530(3) yes
C107 C117 1.530(3) yes
C107 C114 1.590(3) yes
C108 C113 1.385(3) yes
C108 C109 1.392(3) yes
C113 C112 1.383(3) yes
C113 H1131 0.957 no
C112 C111 1.381(4) yes
C112 H1121 0.940 no
C111 C110 1.372(4) yes
C111 H1111 0.936 no
C110 C109 1.383(3) yes
C110 H1101 0.947 no
C109 H1091 0.944 no
C117 C116 1.391(3) yes
C117 C118 1.382(3) yes
C116 N115 1.391(3) yes
C116 C121 1.385(3) yes
N115 C114 1.473(3) yes
N115 H1151 0.875 no
C114 C122 1.509(3) yes
C114 H1141 0.990 no
C122 C123 1.393(3) yes
C122 C127 1.390(3) yes
C123 C124 1.384(3) yes
C123 H1231 0.948 no
C124 C125 1.382(4) yes
C124 H1241 0.953 no
C125 C126 1.384(4) yes
C125 H1251 0.961 no
C126 C127 1.388(3) yes
C126 H1261 0.945 no
C127 H1271 0.949 no
C121 C120 1.384(3) yes
C121 H1211 0.952 no
C120 C119 1.381(3) yes
C120 H1201 0.953 no
C119 C118 1.390(3) yes
C119 H1191 0.947 no
C118 H1181 0.954 no

loop_
_geom_hbond_atom_site_label_D
_geom_hbond_atom_site_label_H
_geom_hbond_atom_site_label_A
_geom_hbond_site_symmetry_A
_geom_hbond_angle_DHA
_geom_hbond_distance_DH
_geom_hbond_distance_HA
_geom_hbond_distance_DA
_geom_hbond_publ_flag
C23 H231 O101 . 140.37 0.948 2.585 3.371(3) yes
C25 H251 O1 3_756 159.58 0.956 2.464 3.376(3) yes
C123 H1231 O1 . 151.03 0.948 2.564 3.425(3) yes
